data_7231584
loop_
_publ_author_name
'Grasso, M. L.'
'Blanco, M. V.'
'Cova, F.'
'Gonz\'alez, J A'
'Arneodo Larochette, P.'
'Gennari, F. C.'

_publ_section_title
;
 Evaluation of the formation and carbon dioxide capture by
 Li<sub>4</sub>SiO<sub>4</sub> using in situ synchrotron powder X-ray
 diffraction studies.
;
_journal_issue 41
_journal_name_full 'Physical chemistry chemical physics : PCCP'
_journal_page_first 26570
_journal_page_last 26579
_journal_paper_doi 10.1039/c8cp03611j
_journal_volume 20
_journal_year 2018
_chemical_formula_moiety 'Li4 Si O4'
_chemical_formula_sum 'Li4 O4 Si'
_chemical_formula_weight 119.85
_space_group_IT_number 11
_space_group_name_Hall '-P 2yb'
_space_group_name_H-M_alt 'P 1 21/m 1'
_symmetry_cell_setting monoclinic
_symmetry_space_group_name_Hall '-P 2yb'
_symmetry_space_group_name_H-M 'P 1 21/m 1'
_cell_angle_alpha 90.00000
_cell_angle_beta 99.075(4)
_cell_angle_gamma 90.00000
_cell_formula_units_Z 14
_cell_length_a 11.5518(4)
_cell_length_b 6.0963(2)
_cell_length_c 16.7209(8)
_cell_measurement_temperature 298
_cell_volume 1162.80(8)
_computing_structure_refinement FULLPROF
_diffrn_ambient_temperature 298
_diffrn_measurement_device_type 'ID31 ESRF'
_diffrn_radiation_monochromator 'Si 111'
_diffrn_radiation_type synchrotron
_diffrn_radiation_wavelength 0.177100
_pd_instr_location ' ?'
_pd_meas_2theta_range_inc 0.003181
_pd_meas_2theta_range_max 19.22477
_pd_meas_2theta_range_min 0.14288
_pd_meas_number_of_points 6000
_pd_proc_2theta_range_inc 0.003181
_pd_proc_2theta_range_max 19.2283
_pd_proc_2theta_range_min 0.1464
_pd_proc_ls_pref_orient_corr ' ?'
_pd_proc_ls_prof_R_factor 1.0868
_pd_proc_ls_prof_wR_expected 0.0174
_pd_proc_ls_prof_wR_factor 1.5681
_pd_proc_wavelength 0.177100
_pd_spec_mounting ' ?'
_refine_ls_goodness_of_fit_all 4.2
_refine_ls_number_parameters 50
_refine_ls_number_reflns 9461
_refine_ls_number_restraints 0
_refine_ls_R_I_factor 5.6651
_cod_data_source_file c8cp03611j1.cif
_cod_data_source_block Li4SiO4
_cod_depositor_comments
;
The following automatic conversions were performed:

'_symmetry_cell_setting' value 'Monoclinic' changed to 'monoclinic'
according to
/home/data/users/saulius/crontab/automatic-downloads/rss-feeds/RSC/lib/dictionaries/cif_core.dic
dictionary named 'cif_core.dic' version 2.4.2 from 2011-04-26.

Automatic conversion script
Id: cif_fix_values 4973 2017-02-22 13:04:09Z antanas 

 Adding full bibliography for 7231584.cif.
;
_cod_original_formula_sum 'Li4 Si O4'
_cod_database_code 7231584
_pd_proc_ls_prof_cr_factor 11.0619
_pd_proc_ls_prof_cwr_factor 10.5148
_pd_proc_ls_prof_cwr_expected 0.1166
_pd_proc_ls_prof_chi2 8127.5581
_pd_proc_ls_prof_echi2 8127.5581

loop_
_symmetry_equiv_pos_as_xyz
x,y,z
-x,y+1/2,-z
-x,-y,-z
x,-y+1/2,z

loop_
_atom_site_label
_atom_site_fract_x
_atom_site_fract_y
_atom_site_fract_z
_atom_site_U_iso_or_equiv
_atom_site_occupancy
_atom_site_adp_type
_atom_site_type_symbol
Si1 0.15840 0.25000 0.99440 0.01039 1.00000 Uiso Si
Si2 0.74600 0.25000 0.86140 0.00937 1.00000 Uiso Si
Si3 0.02280 0.25000 0.28480 0.00469 1.00000 Uiso Si
Si4 0.29970 0.25000 0.70760 0.00418 1.00000 Uiso Si
Si5 0.45940 0.25000 0.42270 0.01051 1.00000 Uiso Si
Si6 0.60590 0.25000 0.14330 0.00380 1.00000 Uiso Si
Si7 0.88550 0.25000 0.57200 0.00608 1.00000 Uiso Si
O1 0.14400 0.02650 0.94210 0.00671 1.00000 Uiso O
O2 0.28600 0.53420 0.19560 0.01836 1.00000 Uiso O
O3 0.00060 0.03050 0.22850 0.01583 1.00000 Uiso O
O4 0.28150 0.02830 0.65160 0.00887 1.00000 Uiso O
O5 0.43320 0.03160 0.36560 0.01722 1.00000 Uiso O
O6 0.57310 0.03300 0.08250 0.00481 1.00000 Uiso O
O7 0.15300 0.52830 0.48110 0.00469 1.00000 Uiso O
O8 0.30020 0.25000 0.03620 0.01165 1.00000 Uiso O
O9 0.88140 0.25000 0.90230 0.00760 1.00000 Uiso O
O10 0.16480 0.25000 0.32560 0.00570 1.00000 Uiso O
O11 0.43740 0.25000 0.75530 0.01178 1.00000 Uiso O
O12 0.59180 0.25000 0.47220 0.00899 1.00000 Uiso O
O13 0.73890 0.25000 0.18570 0.01203 1.00000 Uiso O
O14 0.02550 0.25000 0.60150 0.01102 1.00000 Uiso O
O15 0.08060 0.25000 0.06590 0.00114 1.00000 Uiso O
O16 0.65640 0.25000 0.93180 0.01115 1.00000 Uiso O
O17 0.94740 0.25000 0.36140 0.01773 1.00000 Uiso O
O18 0.21580 0.25000 0.77720 0.01520 1.00000 Uiso O
O19 0.36920 0.25000 0.48860 0.01051 1.00000 Uiso O
O20 0.50820 0.25000 0.20430 0.00925 1.00000 Uiso O
O21 0.80330 0.25000 0.64390 0.00621 1.00000 Uiso O
Li1 0.11770 0.00720 0.59320 0.01115 1.00000 Uiso Li
Li2 0.31230 0.50060 0.54480 0.01368 1.00000 Uiso Li
Li3 0.83950 0.01120 0.17300 0.01305 1.00000 Uiso Li
Li4 0.02550 0.00190 0.11730 0.01596 1.00000 Uiso Li
Li5 0.22780 0.25000 0.14420 0.02862 1.00000 Uiso Li
Li6 0.08240 0.25000 0.45090 0.03268 1.00000 Uiso Li
Li7 0.36790 0.25000 0.85360 0.00253 1.00000 Uiso Li
Li8 0.53050 0.25000 0.57290 0.04243 1.00000 Uiso Li
Li9 0.05100 0.25000 0.72200 0.01545 1.00000 Uiso Li
Li10 0.77280 0.25000 0.30230 0.01140 1.00000 Uiso Li
Li11 0.90600 0.25000 0.02060 0.01431 1.00000 Uiso Li
Li12 0.69620 0.03690 0.01920 0.00418 1.00000 Uiso Li
Li13 0.16910 0.53190 0.27210 0.01811 1.00000 Uiso Li
Li14 0.54850 0.02980 0.28920 0.02128 1.00000 Uiso Li
Li15 0.42100 0.02780 0.13370 0.06067 1.00000 Uiso Li
Li16 0.26270 0.03790 0.40230 0.02191 1.00000 Uiso Li
Li17 0.35930 0.25000 0.26400 0.02926 1.00000 Uiso Li
Li18 0.49180 0.25000 0.99240 0.02913 1.00000 Uiso Li
Li19 0.62990 0.25000 0.70440 0.05071 1.00000 Uiso Li

loop_
_atom_type_symbol
_atom_type_scat_Cromer_Mann_a1
_atom_type_scat_Cromer_Mann_b1
_atom_type_scat_Cromer_Mann_a2
_atom_type_scat_Cromer_Mann_b2
_atom_type_scat_Cromer_Mann_a3
_atom_type_scat_Cromer_Mann_b3
_atom_type_scat_Cromer_Mann_a4
_atom_type_scat_Cromer_Mann_b4
_atom_type_scat_Cromer_Mann_c
_atom_type_scat_dispersion_real
_atom_type_scat_dispersion_imag
_atom_type_scat_source
si 6.29150 2.43860 3.03530 32.33370 1.98910 0.67850 1.54100 81.69370 1.14070 0.04200 0.04300 International_Tables_for_Crystallography_Vol.C(1991)_Tables_6.1.1.4_and_6.1.1.5
o 3.04850 13.27710 2.28680 5.70110 1.54630 0.32390 0.86700 32.90890 0.25080 0.00300 0.00400 International_Tables_for_Crystallography_Vol.C(1991)_Tables_6.1.1.4_and_6.1.1.5
li 1.12820 3.95460 0.75080 1.05240 0.61750 85.39050 0.46530 168.26100 0.03770 0.00000 0.00000 International_Tables_for_Crystallography_Vol.C(1991)_Tables_6.1.1.4_and_6.1.1.5

loop_
_geom_angle_atom_site_label_1
_geom_angle_atom_site_label_2
_geom_angle_atom_site_label_3
_geom_angle
O1 SI1 O15 57.94(1)
O1 SI1 O8 59.13(1)
O8 SI1 O15 8.98(1)
O8 SI1 O1 59.13(1)
O15 SI1 O1 57.94(1)
O2 SI2 O9 132.23(1)
O2 SI2 O16 115.36(1)
O9 SI2 O16 111.52(1)
O9 SI2 O2 132.23(1)
O16 SI2 O2 115.36(1)
O3 SI3 O10 106.83(1)
O3 SI3 O17 97.69(1)
O10 SI3 O17 16.84(1)
O10 SI3 O3 106.83(1)
O17 SI3 O3 97.69(1)
O4 SI4 O11 107.51(1)
O4 SI4 O18 111.80(1)
O11 SI4 O18 106.82(1)
O11 SI4 O4 107.51(1)
O18 SI4 O4 111.80(1)
O5 SI5 O12 111.74(1)
O5 SI5 O19 108.34(1)
O12 SI5 O19 107.88(1)
O12 SI5 O5 111.74(1)
O19 SI5 O5 108.34(1)
O6 SI6 O13 112.42(1)
O6 SI6 O20 105.43(1)
O13 SI6 O20 115.84(1)
O13 SI6 O6 112.42(1)
O20 SI6 O6 105.43(1)
O7 SI7 O14 17.37(1)
O7 SI7 O21 57.28(1)
O14 SI7 O21 43.40(1)
O14 SI7 O7 17.37(1)
O21 SI7 O7 57.28(1)
SI1 O1 LI11 111.00(1)
SI1 O1 LI4 122.86(1)
SI1 O1 LI3 114.42(1)
SI1 O1 LI12 116.84(1)
LI11 O1 LI4 33.36(1)
LI11 O1 LI3 4.86(1)
LI11 O1 LI12 7.49(1)
LI4 O1 LI3 35.00(1)
LI4 O1 LI12 26.67(1)
LI3 O1 LI12 8.37(1)
SI2 O2 LI19 2.66(1)
SI2 O2 LI13 68.98(1)
SI2 O2 LI17 45.52(1)
SI2 O2 LI5 110.62(1)
LI19 O2 LI15 87.75(1)
LI19 O2 LI13 68.60(1)
LI19 O2 LI17 43.07(1)
LI19 O2 LI5 107.96(1)
LI15 O2 LI13 122.18(1)
LI15 O2 LI17 48.08(1)
LI15 O2 LI5 44.11(1)
LI13 O2 LI17 84.50(1)
LI13 O2 LI5 93.07(1)
LI17 O2 LI5 67.21(1)
SI3 O3 LI4 126.48(1)
SI3 O3 LI3 89.81(1)
SI3 O3 LI9 46.67(1)
SI3 O3 LI13 33.38(1)
LI4 O3 LI3 67.16(1)
LI4 O3 LI9 166.93(1)
LI4 O3 LI13 96.46(1)
LI3 O3 LI13 61.76(1)
LI9 O3 LI13 73.34(1)
SI4 O4 LI1 111.08(1)
SI4 O4 LI2 65.88(1)
SI4 O4 LI14 116.44(1)
SI4 O4 LI10 102.29(1)
LI1 O4 LI2 88.14(1)
LI1 O4 LI14 95.00(1)
LI1 O4 LI10 110.13(1)
LI2 O4 LI14 57.98(1)
LI2 O4 LI10 53.16(1)
LI14 O4 LI10 17.12(1)
SI5 O5 LI14 107.36(1)
SI5 O5 LI16 84.99(1)
SI5 O5 LI17 88.39(1)
SI5 O5 LI8 33.37(1)
SI5 O5 LI19 41.50(1)
LI14 O5 LI16 156.89(1)
LI14 O5 LI17 74.16(1)
LI14 O5 LI8 117.84(1)
LI14 O5 LI19 114.97(1)
LI16 O5 LI17 87.07(1)
LI16 O5 LI8 83.31(1)
LI16 O5 LI19 87.34(1)
LI17 O5 LI8 121.45(1)
LI17 O5 LI19 129.89(1)
LI8 O5 LI19 8.96(1)
SI6 O6 LI12 102.15(1)
SI6 O6 LI15 83.50(1)
SI6 O6 LI7 53.24(1)
SI6 O6 LI18 51.51(1)
SI6 O6 LI18 51.51(1)
LI12 O6 LI15 170.74(1)
LI12 O6 LI7 141.94(1)
LI12 O6 LI18 135.56(1)
LI12 O6 LI18 135.56(1)
LI15 O6 LI7 47.22(1)
LI15 O6 LI18 53.65(1)
LI15 O6 LI18 53.65(1)
LI7 O6 LI18 6.56(1)
LI7 O6 LI18 6.56(1)
SI7 O7 LI1 85.72(1)
SI7 O7 LI2 22.57(1)
SI7 O7 LI6 103.89(1)
SI7 O7 LI16 60.03(1)
LI1 O7 LI2 79.86(1)
LI1 O7 LI6 45.96(1)
LI1 O7 LI16 63.15(1)
LI2 O7 LI6 112.75(1)
LI2 O7 LI16 76.94(1)
LI6 O7 LI16 47.45(1)
SI1 O8 LI18 13.63(1)
SI1 O8 LI5 17.41(1)
SI1 O8 LI12 107.53(1)
SI1 O8 LI12 107.53(1)
SI1 O8 LI15 58.02(1)
SI1 O8 LI15 58.02(1)
LI18 O8 LI5 31.04(1)
LI18 O8 LI12 94.43(1)
LI18 O8 LI12 94.43(1)
LI18 O8 LI15 48.43(1)
LI18 O8 LI15 48.43(1)
LI5 O8 LI12 124.12(1)
LI5 O8 LI12 124.12(1)
LI5 O8 LI15 71.55(1)
LI5 O8 LI15 71.55(1)
LI12 O8 LI15 55.18(1)
LI12 O8 LI15 55.18(1)
LI12 O8 LI15 55.18(1)
LI12 O8 LI15 55.18(1)
SI2 O9 LI4 34.45(1)
SI2 O9 LI4 34.45(1)
SI2 O9 LI11 75.28(1)
LI4 O9 LI11 41.58(1)
LI4 O9 LI11 41.58(1)
SI3 O10 LI6 81.94(1)
SI3 O10 LI13 84.66(1)
SI3 O10 LI16 131.95(1)
SI3 O10 LI16 131.95(1)
SI3 O10 LI13 84.66(1)
LI6 O10 LI13 116.01(1)
LI6 O10 LI16 73.22(1)
LI6 O10 LI16 73.22(1)
LI6 O10 LI13 116.01(1)
LI13 O10 LI16 143.22(1)
LI13 O10 LI16 143.22(1)
LI16 O10 LI13 143.22(1)
LI16 O10 LI13 143.22(1)
SI4 O11 LI7 85.07(1)
SI4 O11 LI19 132.12(1)
SI4 O11 LI14 79.96(1)
SI4 O11 LI14 79.96(1)
LI7 O11 LI19 142.82(1)
LI7 O11 LI14 162.25(1)
LI7 O11 LI14 162.25(1)
LI19 O11 LI14 52.90(1)
LI19 O11 LI14 52.90(1)
SI5 O12 LI2 53.34(1)
SI5 O12 LI2 53.34(1)
LI8 O12 LI2 45.38(1)
LI8 O12 LI2 45.38(1)
SI6 O13 LI3 121.15(1)
SI6 O13 LI10 118.67(1)
SI6 O13 LI3 121.15(1)
LI3 O13 LI10 94.76(1)
LI10 O13 LI3 94.76(1)
SI7 O14 LI1 53.62(1)
SI7 O14 LI1 53.62(1)
SI7 O14 LI9 93.45(1)
LI1 O14 LI9 94.66(1)
LI1 O14 LI9 94.66(1)
SI1 O15 LI5 54.90(1)
SI1 O15 LI4 60.94(1)
SI1 O15 LI4 60.94(1)
SI1 O15 LI11 100.20(1)
LI5 O15 LI11 45.30(1)
LI4 O15 LI11 116.10(1)
LI4 O15 LI11 116.10(1)
SI2 O16 LI18 162.30(1)
SI2 O16 LI15 49.33(1)
SI2 O16 LI12 35.91(1)
SI2 O16 LI12 35.91(1)
SI2 O16 LI15 49.33(1)
LI18 O16 LI15 113.10(1)
LI18 O16 LI12 126.51(1)
LI18 O16 LI12 126.51(1)
LI18 O16 LI15 113.10(1)
LI15 O16 LI12 13.42(1)
LI15 O16 LI12 13.42(1)
LI12 O16 LI15 13.42(1)
LI12 O16 LI15 13.42(1)
SI3 O17 LI6 15.10(1)
SI3 O17 LI1 28.45(1)
SI3 O17 LI1 28.45(1)
SI3 O17 LI10 20.79(1)
LI6 O17 LI1 14.55(1)
LI6 O17 LI1 14.55(1)
LI6 O17 LI10 35.89(1)
LI1 O17 LI10 48.71(1)
LI1 O17 LI10 48.71(1)
SI4 O18 LI7 83.95(1)
SI4 O18 LI9 107.69(1)
SI4 O18 LI3 7.25(1)
SI4 O18 LI3 7.25(1)
LI7 O18 LI9 168.36(1)
LI9 O18 LI3 103.92(1)
LI9 O18 LI3 103.92(1)
SI5 O19 LI2 128.45(1)
SI5 O19 LI8 82.13(1)
SI5 O19 LI16 84.63(1)
SI5 O19 LI2 128.45(1)
SI5 O19 LI16 84.63(1)
LI2 O19 LI16 125.83(1)
LI2 O19 LI16 125.83(1)
LI8 O19 LI16 141.01(1)
LI8 O19 LI16 141.01(1)
LI16 O19 LI2 125.83(1)
LI2 O19 LI16 125.83(1)
SI6 O20 LI14 110.11(1)
SI6 O20 LI15 87.95(1)
SI6 O20 LI17 169.71(1)
SI6 O20 LI14 110.11(1)
SI6 O20 LI15 87.95(1)
LI14 O20 LI17 77.07(1)
LI14 O20 LI15 90.21(1)
LI15 O20 LI17 84.60(1)
LI15 O20 LI14 90.21(1)
LI17 O20 LI14 77.07(1)
LI17 O20 LI15 84.60(1)
SI7 O21 LI19 158.61(1)
SI7 O21 LI13 89.77(1)
SI7 O21 LI13 89.77(1)
SI7 O21 LI16 98.25(1)
SI7 O21 LI16 98.25(1)
LI19 O21 LI13 69.25(1)
LI19 O21 LI13 69.25(1)
LI19 O21 LI16 60.78(1)
LI19 O21 LI16 60.78(1)
LI13 O21 LI16 23.29(1)
LI13 O21 LI16 23.29(1)
LI13 O21 LI16 23.29(1)
LI13 O21 LI16 23.29(1)
O4 LI1 O7 91.18(1)
O4 LI1 O14 115.29(1)
O4 LI1 O17 49.49(1)
O7 LI1 O14 57.70(1)
O14 LI1 O17 117.73(1)
O19 LI2 O4 70.50(1)
O19 LI2 O7 99.31(1)
O19 LI2 O12 36.47(1)
O4 LI2 O7 100.79(1)
O4 LI2 O12 89.56(1)
O7 LI2 O12 127.22(1)
O13 LI3 O1 61.13(1)
O13 LI3 O3 49.65(1)
O13 LI3 O18 54.50(1)
O1 LI3 O3 46.28(1)
O1 LI3 O18 6.64(1)
O3 LI3 O18 43.53(1)
O3 LI4 O1 14.86(1)
O3 LI4 O9 48.42(1)
O3 LI4 O15 118.35(1)
O1 LI4 O9 34.79(1)
O1 LI4 O15 117.49(1)
O9 LI4 O15 95.32(1)
O10 LI6 O17 49.99(1)
O17 LI6 O7 69.94(1)
O17 LI6 O7 69.94(1)
O11 LI7 O18 84.16(1)
O11 LI7 O6 15.17(1)
O11 LI7 O6 15.17(1)
O18 LI7 O6 70.14(1)
O18 LI7 O6 70.14(1)
O12 LI8 O19 80.05(1)
O12 LI8 O5 44.28(1)
O12 LI8 O5 44.28(1)
O19 LI8 O5 44.44(1)
O19 LI8 O5 44.44(1)
O18 LI9 O3 112.05(1)
O18 LI9 O3 112.05(1)
O18 LI9 O14 116.73(1)
O3 LI9 O14 10.26(1)
O3 LI9 O14 10.26(1)
O13 LI10 O4 128.13(1)
O13 LI10 O4 128.13(1)
O13 LI10 O17 120.17(1)
O4 LI10 O17 110.91(1)
O4 LI10 O17 110.91(1)
O6 LI12 O1 26.63(1)
O6 LI12 O8 33.74(1)
O6 LI12 O16 46.18(1)
O1 LI12 O8 57.95(1)
O1 LI12 O16 19.90(1)
O10 LI13 O3 45.28(1)
O10 LI13 O2 111.69(1)
O10 LI13 O21 65.78(1)
O3 LI13 O2 105.76(1)
O3 LI13 O21 109.26(1)
O2 LI13 O21 83.39(1)
O5 LI14 O20 110.86(1)
O5 LI14 O4 16.54(1)
O5 LI14 O11 33.58(1)
O20 LI14 O4 121.72(1)
O20 LI14 O11 121.47(1)
O4 LI14 O11 18.49(1)
O6 LI15 O20 81.38(1)
O6 LI15 O2 121.86(1)
O6 LI15 O8 98.70(1)
O6 LI15 O16 111.19(1)
O20 LI15 O2 56.84(1)
O20 LI15 O8 101.98(1)
O20 LI15 O16 47.26(1)
O2 LI15 O8 59.28(1)
O2 LI15 O16 70.13(1)
O8 LI15 O16 129.27(1)
O5 LI16 O10 105.91(1)
O5 LI16 O19 75.64(1)
O5 LI16 O7 120.84(1)
O5 LI16 O21 52.79(1)
O10 LI16 O19 103.95(1)
O10 LI16 O7 60.47(1)
O10 LI16 O21 127.08(1)
O19 LI16 O7 56.90(1)
O19 LI16 O21 31.32(1)
O7 LI16 O21 88.21(1)
O5 LI17 O20 96.76(1)
O5 LI17 O2 162.13(1)
O5 LI17 O2 162.13(1)
O20 LI17 O5 96.76(1)
O20 LI17 O2 91.71(1)
O20 LI17 O2 91.71(1)
O5 LI17 O2 162.13(1)
O5 LI17 O2 162.13(1)
O8 LI18 O16 62.99(1)
O8 LI18 O6 12.41(1)
O8 LI18 O6 12.41(1)
O8 LI18 O6 12.41(1)
O8 LI18 O6 12.41(1)
O16 LI18 O6 51.74(1)
O16 LI18 O6 51.74(1)
O16 LI18 O6 51.74(1)
O16 LI18 O6 51.74(1)
O2 LI19 O11 92.19(1)
O2 LI19 O21 82.74(1)
O2 LI19 O5 24.40(1)
O2 LI19 O5 24.40(1)
O11 LI19 O21 174.83(1)
O11 LI19 O2 92.19(1)
O21 LI19 O2 82.74(1)
O21 LI19 O5 79.34(1)
O21 LI19 O5 79.34(1)
O2 LI19 O5 24.40(1)
O2 LI19 O5 24.40(1)
SI1 O1 LI3 114.42(1)
SI1 O1 LI4 122.86(1)
SI1 O1 LI12 116.84(1)
SI1 O1 LI11 111.00(1)
LI3 O1 LI4 35.00(1)
LI3 O1 LI12 8.37(1)
LI3 O1 LI11 4.86(1)
LI4 O1 LI12 26.67(1)
LI4 O1 LI11 33.36(1)
LI12 O1 LI11 7.49(1)
SI2 O2 LI19 2.66(1)
SI2 O2 LI13 68.98(1)
SI2 O2 LI17 45.52(1)
SI2 O2 LI5 110.62(1)
LI19 O2 LI13 68.60(1)
LI19 O2 LI15 87.75(1)
LI19 O2 LI17 43.07(1)
LI19 O2 LI5 107.96(1)
LI13 O2 LI15 122.18(1)
LI13 O2 LI17 84.50(1)
LI13 O2 LI5 93.07(1)
LI15 O2 LI17 48.08(1)
LI15 O2 LI5 44.11(1)
LI17 O2 LI5 67.21(1)
SI3 O3 LI13 33.38(1)
SI3 O3 LI3 89.81(1)
SI3 O3 LI4 126.48(1)
SI3 O3 LI9 46.67(1)
LI13 O3 LI3 61.76(1)
LI13 O3 LI4 96.46(1)
LI13 O3 LI9 73.34(1)
LI3 O3 LI4 67.16(1)
LI4 O3 LI9 166.93(1)
SI4 O4 LI2 65.88(1)
SI4 O4 LI1 111.08(1)
SI4 O4 LI10 102.29(1)
SI4 O4 LI14 116.44(1)
LI2 O4 LI1 88.14(1)
LI2 O4 LI10 53.16(1)
LI2 O4 LI14 57.98(1)
LI1 O4 LI10 110.13(1)
LI1 O4 LI14 95.00(1)
LI10 O4 LI14 17.12(1)
SI5 O5 LI17 88.39(1)
SI5 O5 LI16 84.99(1)
SI5 O5 LI8 33.37(1)
SI5 O5 LI14 107.36(1)
SI5 O5 LI19 41.50(1)
LI17 O5 LI16 87.07(1)
LI17 O5 LI8 121.45(1)
LI17 O5 LI14 74.16(1)
LI17 O5 LI19 129.89(1)
LI16 O5 LI8 83.31(1)
LI16 O5 LI14 156.89(1)
LI16 O5 LI19 87.34(1)
LI8 O5 LI14 117.84(1)
LI8 O5 LI19 8.96(1)
LI14 O5 LI19 114.97(1)
SI6 O6 LI7 53.24(1)
SI6 O6 LI12 102.15(1)
SI6 O6 LI15 83.50(1)
SI6 O6 LI18 51.51(1)
SI6 O6 LI18 51.51(1)
LI7 O6 LI12 141.94(1)
LI7 O6 LI15 47.22(1)
LI7 O6 LI18 6.56(1)
LI7 O6 LI18 6.56(1)
LI12 O6 LI15 170.74(1)
LI12 O6 LI18 135.56(1)
LI12 O6 LI18 135.56(1)
LI15 O6 LI18 53.65(1)
LI15 O6 LI18 53.65(1)
SI7 O7 LI1 85.72(1)
SI7 O7 LI2 22.57(1)
SI7 O7 LI6 103.89(1)
SI7 O7 LI16 60.03(1)
LI1 O7 LI2 79.86(1)
LI1 O7 LI6 45.96(1)
LI1 O7 LI16 63.15(1)
LI2 O7 LI6 112.75(1)
LI2 O7 LI16 76.94(1)
LI6 O7 LI16 47.45(1)
O8 LI5 O15 81.29(1)
O8 LI5 O2 102.48(1)
O8 LI5 O2 102.48(1)
O15 LI5 O2 118.69(1)
O15 LI5 O2 118.69(1)
O1 LI11 O9 26.57(1)
O1 LI11 O15 49.26(1)
O1 LI11 O9 26.57(1)
O1 LI11 O15 49.26(1)
O9 LI11 O15 75.41(1)
O17 LI1 O4 49.49(1)
O17 LI1 O14 117.73(1)
O4 LI1 O7 91.18(1)
O4 LI1 O14 115.29(1)
O7 LI1 O14 57.70(1)
O1 LI4 O3 14.86(1)
O1 LI4 O9 34.79(1)
O1 LI4 O15 117.49(1)
O3 LI4 O9 48.42(1)
O3 LI4 O15 118.35(1)
O9 LI4 O15 95.32(1)
O4 LI2 O19 70.50(1)
O4 LI2 O7 100.79(1)
O4 LI2 O12 89.56(1)
O19 LI2 O7 99.31(1)
O19 LI2 O12 36.47(1)
O7 LI2 O12 127.22(1)
O1 LI3 O18 6.64(1)
O1 LI3 O3 46.28(1)
O1 LI3 O13 61.13(1)
O18 LI3 O3 43.53(1)
O18 LI3 O13 54.50(1)
O3 LI3 O13 49.65(1)
O1 LI12 O8 57.95(1)
O1 LI12 O6 26.63(1)
O1 LI12 O16 19.90(1)
O8 LI12 O6 33.74(1)
O6 LI12 O16 46.18(1)
O21 LI13 O2 83.39(1)
O21 LI13 O3 109.26(1)
O21 LI13 O10 65.78(1)
O2 LI13 O3 105.76(1)
O2 LI13 O10 111.69(1)
O3 LI13 O10 45.28(1)
O4 LI14 O11 18.49(1)
O4 LI14 O5 16.54(1)
O4 LI14 O20 121.72(1)
O11 LI14 O5 33.58(1)
O11 LI14 O20 121.47(1)
O5 LI14 O20 110.86(1)
O2 LI15 O16 70.13(1)
O2 LI15 O6 121.86(1)
O2 LI15 O8 59.28(1)
O2 LI15 O20 56.84(1)
O16 LI15 O6 111.19(1)
O16 LI15 O8 129.27(1)
O16 LI15 O20 47.26(1)
O6 LI15 O8 98.70(1)
O6 LI15 O20 81.38(1)
O8 LI15 O20 101.98(1)
O10 LI16 O19 103.95(1)
O10 LI16 O5 105.91(1)
O10 LI16 O7 60.47(1)
O10 LI16 O21 127.08(1)
O19 LI16 O5 75.64(1)
O19 LI16 O7 56.90(1)
O19 LI16 O21 31.32(1)
O5 LI16 O7 120.84(1)
O5 LI16 O21 52.79(1)
O7 LI16 O21 88.21(1)
LI4 O1 LI3 35.00(1)
LI3 O1 LI12 8.37(1)
LI13 O2 LI17 84.50(1)
LI13 O2 LI15 122.18(1)
LI13 O2 LI19 68.60(1)
LI17 O2 LI15 48.08(1)
LI17 O2 LI19 43.07(1)
LI15 O2 LI19 87.75(1)
LI5 O2 LI15 44.11(1)
LI15 O2 LI17 48.08(1)
LI15 O2 LI13 122.18(1)
LI15 O2 LI19 87.75(1)
LI17 O2 LI13 84.50(1)
LI17 O2 LI19 43.07(1)
LI13 O2 LI19 68.60(1)
LI5 O2 LI15 44.11(1)
LI9 O3 LI4 166.93(1)
LI3 O3 LI4 67.16(1)
LI13 O3 LI4 96.46(1)
LI13 O3 LI9 73.34(1)
LI4 O3 LI9 166.93(1)
LI9 O3 LI4 166.93(1)
LI4 O3 LI3 67.16(1)
LI10 O4 LI1 110.13(1)
LI10 O4 LI2 53.16(1)
LI10 O4 LI14 17.12(1)
LI1 O4 LI2 88.14(1)
LI1 O4 LI14 95.00(1)
LI2 O4 LI14 57.98(1)
LI1 O4 LI10 110.13(1)
LI10 O4 LI14 17.12(1)
LI10 O4 LI1 110.13(1)
LI10 O4 LI2 53.16(1)
LI14 O4 LI1 95.00(1)
LI14 O4 LI2 57.98(1)
LI1 O4 LI2 88.14(1)
LI8 O5 LI19 8.96(1)
LI8 O5 LI14 117.84(1)
LI8 O5 LI16 83.31(1)
LI8 O5 LI17 121.45(1)
LI19 O5 LI14 114.97(1)
LI19 O5 LI16 87.34(1)
LI19 O5 LI17 129.89(1)
LI14 O5 LI16 156.89(1)
LI14 O5 LI17 74.16(1)
LI16 O5 LI17 87.07(1)
LI8 O5 LI19 8.96(1)
LI8 O5 LI14 117.84(1)
LI8 O5 LI16 83.31(1)
LI8 O5 LI17 121.45(1)
LI19 O5 LI14 114.97(1)
LI19 O5 LI16 87.34(1)
LI19 O5 LI17 129.89(1)
LI14 O5 LI16 156.89(1)
LI14 O5 LI17 74.16(1)
LI16 O5 LI17 87.07(1)
LI18 O6 LI12 135.56(1)
LI18 O6 LI15 53.65(1)
LI12 O6 LI15 170.74(1)
LI7 O6 LI18 6.56(1)
LI7 O6 LI12 141.94(1)
LI7 O6 LI15 47.22(1)
LI18 O6 LI12 135.56(1)
LI18 O6 LI15 53.65(1)
LI12 O6 LI15 170.74(1)
LI7 O6 LI18 6.56(1)
LI7 O6 LI12 141.94(1)
LI7 O6 LI15 47.22(1)
LI18 O6 LI12 135.56(1)
LI18 O6 LI15 53.65(1)
LI12 O6 LI15 170.74(1)
LI18 O6 LI12 135.56(1)
LI18 O6 LI15 53.65(1)
LI12 O6 LI15 170.74(1)
LI2 O7 LI6 112.75(1)
LI2 O7 LI16 76.94(1)
LI2 O7 LI1 79.86(1)
LI6 O7 LI16 47.45(1)
LI6 O7 LI1 45.96(1)
LI16 O7 LI1 63.15(1)
LI1 O7 LI6 45.96(1)
LI1 O7 LI16 63.15(1)
LI1 O7 LI2 79.86(1)
LI6 O7 LI16 47.45(1)
LI6 O7 LI2 112.75(1)
LI16 O7 LI2 76.94(1)
LI15 O8 LI18 48.43(1)
LI15 O8 LI18 48.43(1)
LI12 O8 LI18 94.43(1)
LI15 O8 LI12 55.18(1)
LI15 O8 LI5 71.55(1)
LI12 O8 LI5 124.12(1)
LI4 O9 LI11 41.58(1)
LI4 O9 LI11 41.58(1)
LI11 O9 LI4 41.58(1)
LI13 O10 LI6 116.01(1)
LI13 O10 LI16 143.22(1)
LI6 O10 LI16 73.22(1)
LI14 O11 LI7 162.25(1)
LI14 O11 LI19 52.90(1)
LI7 O11 LI19 142.82(1)
LI2 O12 LI8 45.38(1)
LI2 O12 LI8 45.38(1)
LI3 O13 LI10 94.76(1)
LI1 O14 LI9 94.66(1)
LI9 O14 LI1 94.66(1)
LI1 O14 LI9 94.66(1)
LI11 O15 LI4 116.10(1)
LI12 O16 LI18 126.51(1)
LI12 O16 LI18 126.51(1)
LI15 O16 LI18 113.10(1)
LI12 O16 LI15 13.42(1)
LI10 O17 LI1 48.71(1)
LI10 O17 LI1 48.71(1)
LI1 O17 LI10 48.71(1)
LI14 O20 LI17 77.07(1)
LI15 O20 LI17 84.60(1)
LI16 O21 LI13 23.29(1)
LI16 O21 LI19 60.78(1)
LI13 O21 LI19 69.25(1)
LI13 O21 LI16 23.29(1)
LI13 O21 LI19 69.25(1)
LI16 O21 LI19 60.78(1)
O7 LI1 O4 91.18(1)
O4 LI1 O17 49.49(1)
O7 LI1 O4 91.18(1)
O4 LI1 O17 49.49(1)
O4 LI1 O7 91.18(1)
O4 LI1 O14 115.29(1)
O7 LI1 O14 57.70(1)
O7 LI2 O12 127.22(1)
O7 LI2 O4 100.79(1)
O12 LI2 O4 89.56(1)
O12 LI2 O7 127.22(1)
O12 LI2 O4 89.56(1)
O7 LI2 O4 100.79(1)
O3 LI3 O1 46.28(1)
O18 LI3 O1 6.64(1)
O18 LI3 O3 43.53(1)
O1 LI3 O3 46.28(1)
O15 LI4 O9 95.32(1)
O1 LI4 O3 14.86(1)
O1 LI4 O9 34.79(1)
O3 LI4 O9 48.42(1)
O9 LI4 O3 48.42(1)
O3 LI4 O15 118.35(1)
O6 LI7 O11 15.17(1)
O6 LI7 O18 70.14(1)
O11 LI7 O18 84.16(1)
O5 LI8 O12 44.28(1)
O5 LI8 O12 44.28(1)
O14 LI9 O3 10.26(1)
O3 LI9 O14 10.26(1)
O17 LI10 O4 110.91(1)
O4 LI10 O13 128.13(1)
O4 LI10 O17 110.91(1)
O13 LI10 O17 120.17(1)
O16 LI12 O6 46.18(1)
O6 LI12 O8 33.74(1)
O8 LI12 O1 57.95(1)
O8 LI12 O6 33.74(1)
O1 LI12 O6 26.63(1)
O6 LI12 O16 46.18(1)
O16 LI12 O6 46.18(1)
O2 LI13 O21 83.39(1)
O3 LI13 O10 45.28(1)
O3 LI13 O2 105.76(1)
O3 LI13 O21 109.26(1)
O10 LI13 O2 111.69(1)
O10 LI13 O21 65.78(1)
O2 LI13 O21 83.39(1)
O11 LI14 O4 18.49(1)
O11 LI14 O5 33.58(1)
O4 LI14 O5 16.54(1)
O20 LI14 O5 110.86(1)
O20 LI14 O4 121.72(1)
O5 LI14 O4 16.54(1)
O8 LI15 O2 59.28(1)
O8 LI15 O6 98.70(1)
O8 LI15 O16 129.27(1)
O2 LI15 O6 121.86(1)
O2 LI15 O16 70.13(1)
O6 LI15 O16 111.19(1)
O16 LI15 O2 70.13(1)
O16 LI15 O6 111.19(1)
O2 LI15 O6 121.86(1)
O20 LI15 O6 81.38(1)
O20 LI15 O2 56.84(1)
O20 LI15 O8 101.98(1)
O6 LI15 O2 121.86(1)
O6 LI15 O8 98.70(1)
O2 LI15 O8 59.28(1)
O8 LI15 O2 59.28(1)
O8 LI15 O6 98.70(1)
O2 LI15 O6 121.86(1)
O21 LI16 O7 88.21(1)
O21 LI16 O5 52.79(1)
O21 LI16 O10 127.08(1)
O7 LI16 O5 120.84(1)
O7 LI16 O10 60.47(1)
O5 LI16 O10 105.91(1)
O7 LI16 O21 88.21(1)
O7 LI16 O5 120.84(1)
O21 LI16 O5 52.79(1)
O2 LI17 O5 162.13(1)
O2 LI17 O20 91.71(1)
O5 LI17 O20 96.76(1)
O2 LI17 O5 162.13(1)
O6 LI18 O8 12.41(1)
O6 LI18 O16 51.74(1)
O6 LI18 O8 12.41(1)
O6 LI18 O16 51.74(1)
O8 LI18 O16 62.99(1)
O6 LI18 O8 12.41(1)
O6 LI18 O16 51.74(1)
O8 LI18 O16 62.99(1)
O5 LI19 O2 24.40(1)
O5 LI19 O21 79.34(1)
O2 LI19 O11 92.19(1)
O2 LI19 O21 82.74(1)
O11 LI19 O21 174.83(1)
O5 LI19 O2 24.40(1)
O5 LI19 O21 79.34(1)
O2 LI19 O21 82.74(1)
O2 LI5 O8 102.48(1)
O15 LI11 O9 75.41(1)

loop_
_geom_bond_atom_site_label_1
_geom_bond_atom_site_label_2
_geom_bond_distance
Si1 O1 1.6134
Si1 O8 1.6765
Si1 O15 1.605
Si2 O2 1.6324
Si2 O9 1.6052
Si2 O16 1.6856
Si4 O4 1.6388
Si4 O11 1.6632
Si4 O18 1.6277
Si7 O7 1.6396
Si7 O14 1.6147
Si7 O21 1.6453
O1 Li11 1.9177
O2 Li19 2.2267
O4 Li1 1.9919
O8 Li18 2.4386
O8 Li5 2.1064
O11 Li7 1.9397
O11 Li19 2.5033
O15 Li5 1.9757
O16 Li18 2.2913
O18 Li7 2.0028
O18 Li9 1.9804
O21 Li19 2.3822
Si3 O3 1.6329
Si3 O10 1.6743
Si3 O17 1.6586
Si5 O5 1.6385
Si5 O12 1.6202
Si5 O19 1.6316
Si6 O6 1.675
Si6 O13 1.5873
Si6 O20 1.6362
O3 Li4 1.9337
O5 Li14 1.9857
O5 Li16 2.1537
O5 Li17 2.2204
O6 Li12 1.9021
O6 Li15 2.0726
O10 Li6 2.4341
O10 Li13 1.9417
O10 Li16 2.0342
O12 Li8 1.9268
O13 Li3 1.8955
O13 Li10 1.9271
O17 Li6 1.9838
O19 Li2 1.9606
O19 Li8 2.1518
O19 Li16 2.1697
O20 Li14 1.9559
O20 Li15 1.9667
O20 Li17 2.1206
